data_4034890
loop_
_publ_author_name
'Chang, Meng-Yang'
'Hsiao, Yu-Ting'
'Lai, Kai-Hsiang'

_publ_section_title
;
 mCPBA-Mediated Intramolecular Oxidative Annulation of ortho-Crotyl or
 Cinnamyl Arylaldehydes: Synthesis of Benzofused Five-, Six-, and
 Seven-Membered Oxacycles.
;
_journal_issue 22
_journal_name_full 'The Journal of organic chemistry'
_journal_page_first 14110
_journal_page_last 14119
_journal_paper_doi 10.1021/acs.joc.8b02146
_journal_volume 83
_journal_year 2018
_chemical_formula_sum 'C21 H26 O4'
_chemical_formula_weight 342.42
_space_group_crystal_system monoclinic
_space_group_IT_number 14
_space_group_name_Hall '-P 2yn'
_space_group_name_H-M_alt 'P 1 21/n 1'
_atom_sites_solution_hydrogens mixed
_audit_creation_method SHELXL-2014/6
_cell_angle_alpha 90
_cell_angle_beta 111.667(3)
_cell_angle_gamma 90
_cell_formula_units_Z 4
_cell_length_a 12.0101(14)
_cell_length_b 10.6094(13)
_cell_length_c 15.9081(19)
_cell_measurement_reflns_used 6692
_cell_measurement_temperature 100(2)
_cell_measurement_theta_max 26.3438
_cell_measurement_theta_min 2.3628
_cell_volume 1883.8(4)
_computing_cell_refinement 'SAINT V8.34A (Bruker AXS Inc., 2013)'
_computing_data_collection 'Bruker APEX2'
_computing_data_reduction 'SAINT V8.34A (Bruker AXS Inc., 2013)'
_computing_molecular_graphics 'Bruker SHELXTL'
_computing_publication_material 'Bruker SHELXTL'
_computing_structure_refinement 'SHELXL-2014/6 (Sheldrick, 2014)'
_diffrn_ambient_temperature 100(2)
_diffrn_detector_area_resol_mean 8.3333
_diffrn_measured_fraction_theta_full 0.999
_diffrn_measured_fraction_theta_max 0.997
_diffrn_measurement_device_type 'Bruker APEX-II CCD'
_diffrn_measurement_method '\f and \w scans'
_diffrn_radiation_type MoK\a
_diffrn_radiation_wavelength 0.71073
_diffrn_reflns_av_R_equivalents 0.0344
_diffrn_reflns_av_unetI/netI 0.0228
_diffrn_reflns_Laue_measured_fraction_full 0.999
_diffrn_reflns_Laue_measured_fraction_max 0.997
_diffrn_reflns_limit_h_max 8
_diffrn_reflns_limit_h_min -15
_diffrn_reflns_limit_k_max 13
_diffrn_reflns_limit_k_min -13
_diffrn_reflns_limit_l_max 19
_diffrn_reflns_limit_l_min -19
_diffrn_reflns_number 26303
_diffrn_reflns_point_group_measured_fraction_full 0.999
_diffrn_reflns_point_group_measured_fraction_max 0.997
_diffrn_reflns_theta_full 25.242
_diffrn_reflns_theta_max 26.438
_diffrn_reflns_theta_min 2.363
_exptl_absorpt_coefficient_mu 0.082
_exptl_absorpt_correction_T_max 0.9485
_exptl_absorpt_correction_T_min 0.8852
_exptl_absorpt_correction_type multi-scan
_exptl_absorpt_process_details 'SADABS V2014/4 (Bruker AXS Inc.)'
_exptl_crystal_colour Colorless
_exptl_crystal_density_diffrn 1.207
_exptl_crystal_density_meas ?
_exptl_crystal_density_method 'not measured'
_exptl_crystal_description Lump
_exptl_crystal_F_000 736
_exptl_crystal_size_max 0.25
_exptl_crystal_size_mid 0.23
_exptl_crystal_size_min 0.22
_refine_diff_density_max 0.320
_refine_diff_density_min -0.242
_refine_diff_density_rms 0.042
_refine_ls_extinction_method none
_refine_ls_goodness_of_fit_ref 1.022
_refine_ls_hydrogen_treatment mixed
_refine_ls_matrix_type full
_refine_ls_number_parameters 231
_refine_ls_number_reflns 3848
_refine_ls_number_restraints 0
_refine_ls_restrained_S_all 1.022
_refine_ls_R_factor_all 0.0542
_refine_ls_R_factor_gt 0.0388
_refine_ls_shift/su_max 0.001
_refine_ls_shift/su_mean 0.000
_refine_ls_structure_factor_coef Fsqd
_refine_ls_weighting_details 'w=1/[\s^2^(Fo^2^)+(0.0481P)^2^+0.9799P] where P=(Fo^2^+2Fc^2^)/3'
_refine_ls_weighting_scheme calc
_refine_ls_wR_factor_gt 0.0968
_refine_ls_wR_factor_ref 0.1079
_reflns_Friedel_coverage 0.000
_reflns_number_gt 3036
_reflns_number_total 3848
_reflns_threshold_expression 'I > 2\s(I)'
_cod_data_source_file jo8b02146_si_002.cif
_cod_data_source_block mo_180421lt_0m_a_sq
_cod_depositor_comments
;
The following automatic conversions were performed:

data item '_exptl_crystal_density_meas' value 'not measured' was
changed to '?' -- the value is perceived as not measured.

Automatic conversion script
Id: cif_fix_values 6909 2019-04-08 15:41:33Z antanas 
;
_cod_original_sg_symbol_H-M 'P 21/n'
_cod_database_code 4034890
_shelx_space_group_comment
;
The symmetry employed for this shelxl refinement is uniquely defined
by the following loop, which should always be used as a source of
symmetry information in preference to the above space-group names.
They are only intended as comments.
;
_shelxl_version_number 2014/6

loop_
_space_group_symop_operation_xyz
'x, y, z'
'-x+1/2, y+1/2, -z+1/2'
'-x, -y, -z'
'x-1/2, -y-1/2, z-1/2'

loop_
_atom_site_label
_atom_site_type_symbol
_atom_site_fract_x
_atom_site_fract_y
_atom_site_fract_z
_atom_site_U_iso_or_equiv
_atom_site_adp_type
_atom_site_occupancy
_atom_site_site_symmetry_order
_atom_site_calc_flag
_atom_site_refinement_flags_posn
_atom_site_refinement_flags_adp
O1 O 0.71381(9) 0.62912(9) 0.14053(7) 0.0190(2) Uani 1 1 d . .
O2 O 0.26440(9) 0.66226(9) 0.20502(6) 0.0184(2) Uani 1 1 d . .
O3 O 0.71643(9) 0.87064(9) 0.13461(7) 0.0198(2) Uani 1 1 d . .
O4 O 0.14546(9) 0.98308(10) 0.16238(7) 0.0197(2) Uani 1 1 d . .
H17 H 0.1702(16) 1.0513(18) 0.1987(12) 0.030 Uiso 1 1 d . U
C1 C 0.95145(14) 0.26426(15) 0.11482(11) 0.0254(3) Uani 1 1 d . .
H1 H 0.9614 0.3019 0.0618 0.038 Uiso 1 1 calc R U
H7 H 0.9500 0.1722 0.1094 0.038 Uiso 1 1 calc R U
H8 H 1.0184 0.2895 0.1696 0.038 Uiso 1 1 calc R U
C2 C 0.83447(14) 0.30949(14) 0.12061(10) 0.0205(3) Uani 1 1 d . .
H9 H 0.8251 0.2715 0.1745 0.025 Uiso 1 1 calc R U
H10 H 0.7669 0.2801 0.0665 0.025 Uiso 1 1 calc R U
C3 C 0.82862(13) 0.45288(14) 0.12678(10) 0.0198(3) Uani 1 1 d . .
H11 H 0.8941 0.4824 0.1821 0.024 Uiso 1 1 calc R U
H6 H 0.8404 0.4914 0.0740 0.024 Uiso 1 1 calc R U
C4 C 0.70987(13) 0.49500(13) 0.12912(10) 0.0189(3) Uani 1 1 d . .
H13 H 0.6442 0.4716 0.0720 0.023 Uiso 1 1 calc R U
H12 H 0.6952 0.4537 0.1799 0.023 Uiso 1 1 calc R U
C5 C 0.60980(13) 0.68679(13) 0.13577(9) 0.0161(3) Uani 1 1 d . .
C6 C 0.50789(13) 0.62582(13) 0.13552(9) 0.0172(3) Uani 1 1 d . .
H22 H 0.5078 0.5366 0.1404 0.021 Uiso 1 1 calc R U
C7 C 0.40487(13) 0.69385(13) 0.12823(9) 0.0164(3) Uani 1 1 d . .
C8 C 0.29622(13) 0.62503(13) 0.12953(9) 0.0184(3) Uani 1 1 d . .
H4 H 0.2279 0.6421 0.0725 0.022 Uiso 1 1 calc R U
H5 H 0.3121 0.5332 0.1329 0.022 Uiso 1 1 calc R U
C9 C 0.18128(13) 0.76518(13) 0.18772(9) 0.0162(3) Uani 1 1 d . .
H23 H 0.1146 0.7500 0.1284 0.019 Uiso 1 1 calc R U
C10 C 0.13033(13) 0.76260(12) 0.26135(9) 0.0162(3) Uani 1 1 d . .
C11 C 0.20571(13) 0.76383(13) 0.35258(10) 0.0180(3) Uani 1 1 d . .
H3 H 0.2901 0.7674 0.3685 0.022 Uiso 1 1 calc R U
C12 C 0.15831(14) 0.75984(13) 0.42002(10) 0.0203(3) Uani 1 1 d . .
H26 H 0.2101 0.7603 0.4818 0.024 Uiso 1 1 calc R U
C13 C 0.03528(14) 0.75522(13) 0.39704(10) 0.0207(3) Uani 1 1 d . .
H2 H 0.0027 0.7529 0.4431 0.025 Uiso 1 1 calc R U
C14 C 0.61062(13) 0.81924(13) 0.13161(9) 0.0159(3) Uani 1 1 d . .
C15 C 0.71971(14) 1.00347(14) 0.12259(11) 0.0238(3) Uani 1 1 d . .
H15 H 0.6586 1.0272 0.0643 0.036 Uiso 1 1 calc R U
H14 H 0.7990 1.0279 0.1238 0.036 Uiso 1 1 calc R U
H16 H 0.7038 1.0467 0.1714 0.036 Uiso 1 1 calc R U
C16 C 0.50857(13) 0.88655(13) 0.12446(9) 0.0162(3) Uani 1 1 d . .
H21 H 0.5095 0.9759 0.1214 0.019 Uiso 1 1 calc R U
C17 C 0.40413(13) 0.82478(13) 0.12168(9) 0.0158(3) Uani 1 1 d . .
C18 C 0.29225(13) 0.90044(13) 0.10868(9) 0.0174(3) Uani 1 1 d . .
H20 H 0.2295 0.8736 0.0510 0.021 Uiso 1 1 calc R U
H19 H 0.3100 0.9901 0.1018 0.021 Uiso 1 1 calc R U
C19 C 0.24006(13) 0.89186(13) 0.18290(9) 0.0165(3) Uani 1 1 d . .
H18 H 0.3037 0.9115 0.2429 0.020 Uiso 1 1 calc R U
C20 C 0.00709(13) 0.75781(13) 0.23912(10) 0.0186(3) Uani 1 1 d . .
H25 H -0.0451 0.7572 0.1774 0.022 Uiso 1 1 calc R U
C21 C -0.04026(14) 0.75393(13) 0.30675(10) 0.0208(3) Uani 1 1 d . .
H24 H -0.1246 0.7504 0.2911 0.025 Uiso 1 1 calc R U

loop_
_atom_site_aniso_label
_atom_site_aniso_U_11
_atom_site_aniso_U_22
_atom_site_aniso_U_33
_atom_site_aniso_U_23
_atom_site_aniso_U_13
_atom_site_aniso_U_12
O1 0.0214(5) 0.0120(5) 0.0249(5) -0.0015(4) 0.0100(4) 0.0015(4)
O2 0.0260(6) 0.0143(5) 0.0195(5) 0.0027(4) 0.0136(4) 0.0047(4)
O3 0.0221(5) 0.0133(5) 0.0259(5) -0.0003(4) 0.0112(4) -0.0019(4)
O4 0.0226(6) 0.0138(5) 0.0227(5) -0.0021(4) 0.0083(4) 0.0031(4)
C1 0.0220(8) 0.0224(8) 0.0296(8) -0.0045(6) 0.0070(7) 0.0036(6)
C2 0.0236(8) 0.0166(7) 0.0212(7) -0.0012(6) 0.0080(6) 0.0014(6)
C3 0.0237(8) 0.0164(7) 0.0203(7) -0.0013(6) 0.0093(6) 0.0001(6)
C4 0.0243(8) 0.0114(7) 0.0215(7) -0.0021(5) 0.0091(6) 0.0006(6)
C5 0.0202(7) 0.0154(7) 0.0133(6) -0.0007(5) 0.0069(6) 0.0026(6)
C6 0.0256(8) 0.0111(7) 0.0164(7) -0.0002(5) 0.0096(6) 0.0009(6)
C7 0.0240(8) 0.0132(7) 0.0140(6) -0.0003(5) 0.0093(6) 0.0002(6)
C8 0.0244(8) 0.0129(7) 0.0207(7) -0.0015(5) 0.0118(6) 0.0006(6)
C9 0.0189(7) 0.0141(7) 0.0162(6) 0.0000(5) 0.0070(6) 0.0020(6)
C10 0.0224(7) 0.0093(6) 0.0187(7) -0.0001(5) 0.0097(6) 0.0003(5)
C11 0.0194(7) 0.0144(7) 0.0204(7) 0.0004(5) 0.0074(6) 0.0007(6)
C12 0.0284(8) 0.0148(7) 0.0178(7) 0.0001(5) 0.0085(6) 0.0009(6)
C13 0.0317(8) 0.0135(7) 0.0233(7) 0.0010(6) 0.0175(7) 0.0013(6)
C14 0.0214(7) 0.0145(7) 0.0126(6) -0.0009(5) 0.0072(6) -0.0017(6)
C15 0.0277(8) 0.0154(7) 0.0308(8) 0.0030(6) 0.0137(7) -0.0035(6)
C16 0.0254(8) 0.0100(7) 0.0139(6) 0.0001(5) 0.0080(6) -0.0006(6)
C17 0.0219(8) 0.0134(7) 0.0135(6) 0.0006(5) 0.0082(6) 0.0012(6)
C18 0.0230(8) 0.0116(7) 0.0192(7) 0.0015(5) 0.0095(6) 0.0009(6)
C19 0.0192(7) 0.0144(7) 0.0167(7) -0.0026(5) 0.0075(6) 0.0010(6)
C20 0.0222(8) 0.0139(7) 0.0196(7) -0.0003(5) 0.0075(6) 0.0002(6)
C21 0.0217(8) 0.0156(7) 0.0280(8) 0.0008(6) 0.0125(6) 0.0004(6)

loop_
_atom_type_symbol
_atom_type_description
_atom_type_scat_dispersion_real
_atom_type_scat_dispersion_imag
_atom_type_scat_source
C C 0.0033 0.0016 'International Tables Vol C Tables 4.2.6.8 and 6.1.1.4'
H H 0.0000 0.0000 'International Tables Vol C Tables 4.2.6.8 and 6.1.1.4'
O O 0.0106 0.0060 'International Tables Vol C Tables 4.2.6.8 and 6.1.1.4'

loop_
_geom_angle_atom_site_label_1
_geom_angle_atom_site_label_2
_geom_angle_atom_site_label_3
_geom_angle
C5 O1 C4 116.77(11)
C9 O2 C8 115.31(10)
C14 O3 C15 117.46(11)
C19 O4 H17 110.4(11)
C2 C1 H1 109.5
C2 C1 H7 109.5
H1 C1 H7 109.5
C2 C1 H8 109.5
H1 C1 H8 109.5
H7 C1 H8 109.5
C1 C2 C3 112.58(13)
C1 C2 H9 109.1
C3 C2 H9 109.1
C1 C2 H10 109.1
C3 C2 H10 109.1
H9 C2 H10 107.8
C4 C3 C2 111.29(12)
C4 C3 H11 109.4
C2 C3 H11 109.4
C4 C3 H6 109.4
C2 C3 H6 109.4
H11 C3 H6 108.0
O1 C4 C3 108.06(12)
O1 C4 H13 110.1
C3 C4 H13 110.1
O1 C4 H12 110.1
C3 C4 H12 110.1
H13 C4 H12 108.4
O1 C5 C6 125.46(13)
O1 C5 C14 115.29(13)
C6 C5 C14 119.24(13)
C5 C6 C7 120.89(13)
C5 C6 H22 119.6
C7 C6 H22 119.6
C17 C7 C6 120.10(13)
C17 C7 C8 120.28(13)
C6 C7 C8 119.61(12)
O2 C8 C7 112.13(11)
O2 C8 H4 109.2
C7 C8 H4 109.2
O2 C8 H5 109.2
C7 C8 H5 109.2
H4 C8 H5 107.9
O2 C9 C10 106.85(11)
O2 C9 C19 112.08(11)
C10 C9 C19 112.39(11)
O2 C9 H23 108.5
C10 C9 H23 108.5
C19 C9 H23 108.5
C20 C10 C11 119.01(13)
C20 C10 C9 120.14(13)
C11 C10 C9 120.85(13)
C12 C11 C10 120.57(14)
C12 C11 H3 119.7
C10 C11 H3 119.7
C13 C12 C11 119.91(13)
C13 C12 H26 120.0
C11 C12 H26 120.0
C12 C13 C21 119.97(13)
C12 C13 H2 120.0
C21 C13 H2 120.0
O3 C14 C16 125.42(13)
O3 C14 C5 114.78(12)
C16 C14 C5 119.80(13)
O3 C15 H15 109.5
O3 C15 H14 109.5
H15 C15 H14 109.5
O3 C15 H16 109.5
H15 C15 H16 109.5
H14 C15 H16 109.5
C14 C16 C17 121.04(13)
C14 C16 H21 119.5
C17 C16 H21 119.5
C7 C17 C16 118.89(13)
C7 C17 C18 121.36(13)
C16 C17 C18 119.73(12)
C17 C18 C19 117.34(11)
C17 C18 H20 108.0
C19 C18 H20 108.0
C17 C18 H19 108.0
C19 C18 H19 108.0
H20 C18 H19 107.2
O4 C19 C18 107.44(11)
O4 C19 C9 105.19(11)
C18 C19 C9 114.71(11)
O4 C19 H18 109.8
C18 C19 H18 109.8
C9 C19 H18 109.8
C10 C20 C21 120.36(13)
C10 C20 H25 119.8
C21 C20 H25 119.8
C13 C21 C20 120.19(14)
C13 C21 H24 119.9
C20 C21 H24 119.9

loop_
_geom_bond_atom_site_label_1
_geom_bond_atom_site_label_2
_geom_bond_distance
O1 C5 1.3677(17)
O1 C4 1.4330(17)
O2 C9 1.4359(17)
O2 C8 1.4433(16)
O3 C14 1.3674(17)
O3 C15 1.4247(18)
O4 C19 1.4352(17)
O4 H17 0.905(19)
C1 C2 1.519(2)
C1 H1 0.9800
C1 H7 0.9800
C1 H8 0.9800
C2 C3 1.528(2)
C2 H9 0.9900
C2 H10 0.9900
C3 C4 1.508(2)
C3 H11 0.9900
C3 H6 0.9900
C4 H13 0.9900
C4 H12 0.9900
C5 C6 1.383(2)
C5 C14 1.407(2)
C6 C7 1.400(2)
C6 H22 0.9500
C7 C17 1.393(2)
C7 C8 1.502(2)
C8 H4 0.9900
C8 H5 0.9900
C9 C10 1.5088(19)
C9 C19 1.5331(19)
C9 H23 1.0000
C10 C20 1.390(2)
C10 C11 1.398(2)
C11 C12 1.389(2)
C11 H3 0.9500
C12 C13 1.386(2)
C12 H26 0.9500
C13 C21 1.387(2)
C13 H2 0.9500
C14 C16 1.386(2)
C15 H15 0.9800
C15 H14 0.9800
C15 H16 0.9800
C16 C17 1.401(2)
C16 H21 0.9500
C17 C18 1.5124(19)
C18 C19 1.5303(19)
C18 H20 0.9900
C18 H19 0.9900
C19 H18 1.0000
C20 C21 1.391(2)
C20 H25 0.9500
C21 H24 0.9500
